data_7055685
loop_
_publ_author_name
'Gushchin, Artem L.'
'Hernandez-Molina, Rita'
'Anyushin, Alexander V.'
'Gallyamov, Marsel R.'
'Gonzalez-Platas, Javier'
'Moroz, Nikolay K.'
'Sokolov, Maxim N.'

_publ_section_title
;
 Synthesis, structure and NMR studies of trinuclear Mo3S4clusters
 coordinated with dithiophosphate and chiral carboxylate ligands
;
_journal_issue 9
_journal_name_full 'New J. Chem.'
_journal_page_first 7612
_journal_paper_doi 10.1039/C6NJ01303A
_journal_volume 40
_journal_year 2016
_chemical_absolute_configuration unk
_chemical_formula_moiety 'C26 H44 Mo3 N O9 P3 S10'
_chemical_formula_sum 'C26 H44 Mo3 N O9 P3 S10'
_chemical_formula_weight 1215.95
_space_group_crystal_system orthorhombic
_space_group_IT_number 19
_space_group_name_Hall 'P 2ac 2ab'
_space_group_name_H-M_alt 'P 21 21 21'
_symmetry_space_group_name_Hall 'P 2ac 2ab'
_symmetry_space_group_name_H-M 'P 21 21 21'
_atom_sites_solution_hydrogens mixed
_atom_sites_solution_primary direct
_audit_creation_date 2016-06-27
_audit_creation_method
;
Olex2 1.2
(compiled 2016.02.19 svn.r3266 for OlexSys, GUI svn.r5155)
;
_audit_update_record
;
2016-06-30 deposited with the CCDC.
2016-07-07 downloaded from the CCDC.
;
_cell_angle_alpha 90
_cell_angle_beta 90
_cell_angle_gamma 90
_cell_formula_units_Z 4
_cell_length_a 12.61500(14)
_cell_length_b 15.8462(2)
_cell_length_c 22.5039(3)
_cell_measurement_reflns_used 10079
_cell_measurement_temperature 100(1)
_cell_measurement_theta_max 73.5410
_cell_measurement_theta_min 3.9010
_cell_volume 4498.53(10)
_computing_cell_refinement 'CrysAlisPro 1.171.38.41l (Rigaku OD, 2015)'
_computing_data_collection 'CrysAlisPro 1.171.38.41l (Rigaku OD, 2015)'
_computing_data_reduction 'CrysAlisPro 1.171.38.41l (Rigaku OD, 2015)'
_computing_molecular_graphics 'Olex2 (Dolomanov et al., 2009)'
_computing_publication_material 'Olex2 (Dolomanov et al., 2009)'
_computing_structure_refinement 'ShelXL (Sheldrick, 2015)'
_computing_structure_solution 'ShelXT (Sheldrick, 2015)'
_diffrn_ambient_environment N~2~
_diffrn_ambient_temperature 100(1)
_diffrn_detector 'CCD plate'
_diffrn_detector_area_resol_mean 10.5953
_diffrn_detector_type Atlas
_diffrn_measured_fraction_theta_full 1.000
_diffrn_measured_fraction_theta_max 0.983
_diffrn_measurement_details
;
List of Runs (angles in degrees, time in seconds):

  1  \w   -111.00  46.00   1.00    1.50    --  -40.68   0.00 -30.00  157
  2  \w     29.00  93.00   1.00    1.50    --   40.68-125.00 -60.00   64
  3  \w     29.00 140.00   1.00    3.00    --  107.63 -77.00  90.00  111
  4  \w     84.00 178.00   1.00    3.00    --  107.63  41.00-141.00   94
  5  \w    145.00 177.00   1.00    3.00    --  107.63 125.00 120.00   32
  6  \w     46.00  98.00   1.00    3.00    --  107.63 -45.00-180.00   52
  7  \w     32.00  91.00   1.00    3.00    --  107.63 -41.00-114.00   59
  8  \w     41.00  75.00   1.00    3.00    --  107.63 -45.00 -60.00   34
  9  \w     98.00 126.00   1.00    3.00    --  107.63 125.00  30.00   28
;
_diffrn_measurement_device 'four-circle diffractometer'
_diffrn_measurement_device_type 'SuperNova, Dual, Cu at zero, Atlas'
_diffrn_measurement_method '\w scans'
_diffrn_orient_matrix_type 'CrysAlisPro convention (1999,Acta A55,543-557)'
_diffrn_orient_matrix_UB_11 -0.1111540000
_diffrn_orient_matrix_UB_12 -0.0066928000
_diffrn_orient_matrix_UB_13 -0.0278254000
_diffrn_orient_matrix_UB_21 -0.0258969000
_diffrn_orient_matrix_UB_22 0.0898774000
_diffrn_orient_matrix_UB_23 0.0217299000
_diffrn_orient_matrix_UB_31 0.0433619000
_diffrn_orient_matrix_UB_32 0.0363334000
_diffrn_orient_matrix_UB_33 -0.0587090000
_diffrn_radiation_monochromator mirror
_diffrn_radiation_probe x-ray
_diffrn_radiation_type CuK\a
_diffrn_radiation_wavelength 1.54184
_diffrn_reflns_av_R_equivalents 0.0296
_diffrn_reflns_av_unetI/netI 0.0421
_diffrn_reflns_Laue_measured_fraction_full 1.000
_diffrn_reflns_Laue_measured_fraction_max 0.983
_diffrn_reflns_limit_h_max 15
_diffrn_reflns_limit_h_min -15
_diffrn_reflns_limit_k_max 19
_diffrn_reflns_limit_k_min -19
_diffrn_reflns_limit_l_max 14
_diffrn_reflns_limit_l_min -27
_diffrn_reflns_number 16734
_diffrn_reflns_point_group_measured_fraction_full 1.000
_diffrn_reflns_point_group_measured_fraction_max 0.984
_diffrn_reflns_theta_full 67.684
_diffrn_reflns_theta_max 73.547
_diffrn_reflns_theta_min 3.411
_diffrn_source 'micro-focus sealed X-ray tube'
_diffrn_source_type 'SuperNova (Cu) X-ray Source'
_exptl_absorpt_coefficient_mu 12.485
_exptl_absorpt_correction_T_max 0.542
_exptl_absorpt_correction_T_min 0.175
_exptl_absorpt_correction_type gaussian
_exptl_absorpt_process_details
;
CrysAlisPro 1.171.38.41l (Rigaku Oxford Diffraction, 2015)
Numerical absorption correction based on gaussian integration over
            a multifaceted crystal model
Empirical absorption correction using spherical harmonics,
 implemented in SCALE3 ABSPACK scaling algorithm.
;
_exptl_crystal_colour violet
_exptl_crystal_colour_primary violet
_exptl_crystal_density_diffrn 1.795
_exptl_crystal_description prism
_exptl_crystal_F_000 2440
_exptl_crystal_size_max 0.326
_exptl_crystal_size_mid 0.078
_exptl_crystal_size_min 0.064
_refine_diff_density_max 0.898
_refine_diff_density_min -0.842
_refine_diff_density_rms 0.094
_refine_ls_abs_structure_details
;
 Refined as an inversion twin.
;
_refine_ls_abs_structure_Flack -0.032(11)
_refine_ls_extinction_method none
_refine_ls_goodness_of_fit_ref 1.023
_refine_ls_hydrogen_treatment constr
_refine_ls_matrix_type full
_refine_ls_number_parameters 476
_refine_ls_number_reflns 8805
_refine_ls_number_restraints 0
_refine_ls_restrained_S_all 1.023
_refine_ls_R_factor_all 0.0298
_refine_ls_R_factor_gt 0.0273
_refine_ls_shift/su_max 0.001
_refine_ls_shift/su_mean 0.000
_refine_ls_structure_factor_coef Fsqd
_refine_ls_weighting_details 'w=1/[\s^2^(Fo^2^)+(0.0347P)^2^] where P=(Fo^2^+2Fc^2^)/3'
_refine_ls_weighting_scheme calc
_refine_ls_wR_factor_gt 0.0651
_refine_ls_wR_factor_ref 0.0667
_reflns_Friedel_coverage 0.805
_reflns_Friedel_fraction_full 1.000
_reflns_Friedel_fraction_max 0.985
_reflns_number_gt 8375
_reflns_number_total 8805
_reflns_threshold_expression 'I > 2\s(I)'
_cod_data_source_file c6nj01303a2.cif
_cod_data_source_block ag451_3
_cod_depositor_comments 'Adding full bibliography for 7055684--7055685.cif.'
_cod_original_cell_volume 4498.52(9)
_cod_database_code 7055685
_chemical_oxdiff_formula 'C26 H44 Mo3 N1 O9 P3 S10'
_shelx_space_group_comment
;
The symmetry employed for this shelxl refinement is uniquely defined
by the following loop, which should always be used as a source of
symmetry information in preference to the above space-group names.
They are only intended as comments.
;
_reflns_odcompleteness_completeness 99.96
_reflns_odcompleteness_iscentric 1
_reflns_odcompleteness_theta 66.97
_olex2_refinement_description
;
1. Twinned data refinement
 Scales: 1.032(11) -0.032(11)
2. Fixed Uiso
 At 1.2 times of:
  All C(H) groups, All C(H,H) groups
 At 1.5 times of:
  All C(H,H,H) groups, All O(H) groups
3.a Riding coordinates:
 O9(H9)
3.b Ternary CH refined with riding coordinates:
 C19(H19)
3.c Secondary CH2 refined with riding coordinates:
 C1(H1A,H1B), C3(H3A,H3B), C5(H5A,H5B), C7(H7A,H7B), C9(H9A,H9B), C11(H11A,
 H11B), C20(H20A,H20B)
3.d Aromatic/amide H refined with riding coordinates:
 C13(H13), C14(H14), C15(H15), C16(H16), C17(H17), C22(H22), C23(H23),
 C24(H24), C25(H25), C26(H26)
3.e Idealised Me refined as rotating group:
 C2(H2A,H2B,H2C), C4(H4A,H4B,H4C), C6(H6A,H6B,H6C), C8(H8A,H8B,H8C), C10(H10A,
 H10B,H10C), C12(H12A,H12B,H12C)
;
_shelx_shelxl_version_number 2014/7
_olex2_submission_special_instructions 'No special instructions were received'
_oxdiff_exptl_absorpt_empirical_details
;
Empirical correction (ABSPACK) includes:
- Absorption correction using spherical harmonics
- Frame scaling
;
_oxdiff_exptl_absorpt_empirical_full_max 1.281
_oxdiff_exptl_absorpt_empirical_full_min 0.796

loop_
_space_group_symop_operation_xyz
'x, y, z'
'-x+1/2, -y, z+1/2'
'-x, y+1/2, -z+1/2'
'x+1/2, -y+1/2, -z'

loop_
_atom_site_label
_atom_site_type_symbol
_atom_site_fract_x
_atom_site_fract_y
_atom_site_fract_z
_atom_site_U_iso_or_equiv
_atom_site_adp_type
_atom_site_occupancy
_atom_site_site_symmetry_order
_atom_site_calc_flag
_atom_site_refinement_flags_posn
Mo1 Mo -0.00314(3) 0.15872(2) 0.42155(2) 0.01244(9) Uani 1 1 d .
Mo2 Mo 0.03505(3) 0.32288(3) 0.39966(2) 0.01314(9) Uani 1 1 d .
Mo3 Mo -0.01204(3) 0.27279(2) 0.51441(2) 0.01248(9) Uani 1 1 d .
S1 S 0.13868(10) 0.23578(8) 0.45995(5) 0.0129(2) Uani 1 1 d .
S2 S -0.08966(11) 0.24052(8) 0.35191(5) 0.0157(3) Uani 1 1 d .
S3 S -0.08483(11) 0.38344(8) 0.46302(6) 0.0163(3) Uani 1 1 d .
S4 S -0.13579(10) 0.17128(8) 0.49008(5) 0.0146(2) Uani 1 1 d .
S5 S 0.09842(11) 0.03515(8) 0.46230(6) 0.0180(3) Uani 1 1 d .
S6 S -0.10281(12) 0.03403(9) 0.37570(6) 0.0202(3) Uani 1 1 d .
S7 S -0.00948(11) 0.43652(8) 0.32222(6) 0.0191(3) Uani 1 1 d .
S8 S 0.18771(11) 0.42444(9) 0.41188(6) 0.0182(3) Uani 1 1 d .
S9 S 0.10808(11) 0.36893(9) 0.57609(6) 0.0177(3) Uani 1 1 d .
S10 S -0.13319(10) 0.31429(9) 0.60135(6) 0.0188(3) Uani 1 1 d .
P1 P -0.00504(12) -0.04057(8) 0.42059(6) 0.0184(3) Uani 1 1 d .
P2 P 0.12309(13) 0.49482(10) 0.34746(7) 0.0212(3) Uani 1 1 d .
P3 P -0.01660(12) 0.38865(9) 0.62975(6) 0.0194(3) Uani 1 1 d .
O1 O -0.0619(4) -0.1041(3) 0.46433(18) 0.0238(9) Uani 1 1 d .
O2 O 0.0512(4) -0.1103(3) 0.38140(17) 0.0250(9) Uani 1 1 d .
O3 O 0.2024(4) 0.5129(3) 0.2943(2) 0.0300(10) Uani 1 1 d .
O4 O 0.1069(4) 0.5887(3) 0.3677(2) 0.0303(10) Uani 1 1 d .
O5 O -0.0483(4) 0.4850(3) 0.63401(19) 0.0269(9) Uani 1 1 d .
O6 O 0.0096(4) 0.3773(3) 0.69777(17) 0.0263(9) Uani 1 1 d .
O7 O 0.1396(3) 0.2752(3) 0.32821(16) 0.0169(8) Uani 1 1 d .
O8 O 0.1088(3) 0.1372(2) 0.34540(17) 0.0177(8) Uani 1 1 d .
O9 O 0.2399(4) 0.0891(3) 0.26044(19) 0.0282(10) Uani 1 1 d .
H9 H 0.2106 0.0646 0.2892 0.042 Uiso 1 1 d R
N1 N 0.0501(4) 0.1743(3) 0.58424(19) 0.0165(9) Uani 1 1 d .
C1 C -0.1287(5) -0.0709(4) 0.5118(3) 0.0297(14) Uani 1 1 d .
H1A H -0.1984 -0.0536 0.4957 0.036 Uiso 1 1 calc R
H1B H -0.0948 -0.0211 0.5303 0.036 Uiso 1 1 calc R
C2 C -0.1426(6) -0.1394(5) 0.5568(3) 0.0359(16) Uani 1 1 d .
H2A H -0.1912 -0.1202 0.5879 0.054 Uiso 1 1 calc GR
H2B H -0.0737 -0.1532 0.5744 0.054 Uiso 1 1 calc GR
H2C H -0.1719 -0.1896 0.5374 0.054 Uiso 1 1 calc GR
C3 C 0.1196(6) -0.0844(4) 0.3319(3) 0.0282(14) Uani 1 1 d .
H3A H 0.1822 -0.0534 0.3469 0.034 Uiso 1 1 calc R
H3B H 0.0802 -0.0473 0.3042 0.034 Uiso 1 1 calc R
C4 C 0.1536(6) -0.1644(5) 0.3008(3) 0.0360(16) Uani 1 1 d .
H4A H 0.1860 -0.2029 0.3296 0.054 Uiso 1 1 calc GR
H4B H 0.2052 -0.1507 0.2697 0.054 Uiso 1 1 calc GR
H4C H 0.0916 -0.1916 0.2828 0.054 Uiso 1 1 calc GR
C5 C 0.2349(6) 0.4427(5) 0.2570(3) 0.0349(16) Uani 1 1 d .
H5A H 0.1739 0.4223 0.2332 0.042 Uiso 1 1 calc R
H5B H 0.2606 0.3955 0.2819 0.042 Uiso 1 1 calc R
C6 C 0.3224(6) 0.4729(6) 0.2163(3) 0.044(2) Uani 1 1 d .
H6A H 0.3861 0.4847 0.2397 0.065 Uiso 1 1 calc GR
H6B H 0.2996 0.5244 0.1959 0.065 Uiso 1 1 calc GR
H6C H 0.3381 0.4291 0.1868 0.065 Uiso 1 1 calc GR
C7 C 0.0509(6) 0.6047(4) 0.4239(3) 0.0346(15) Uani 1 1 d .
H7A H 0.0918 0.5813 0.4576 0.042 Uiso 1 1 calc R
H7B H -0.0197 0.5774 0.4232 0.042 Uiso 1 1 calc R
C8 C 0.0391(6) 0.6986(4) 0.4306(3) 0.0399(18) Uani 1 1 d .
H8A H -0.0004 0.7110 0.4671 0.060 Uiso 1 1 calc GR
H8B H 0.0006 0.7213 0.3964 0.060 Uiso 1 1 calc GR
H8C H 0.1094 0.7247 0.4328 0.060 Uiso 1 1 calc GR
C9 C -0.0848(6) 0.5287(4) 0.5807(3) 0.0354(16) Uani 1 1 d .
H9A H -0.1540 0.5056 0.5678 0.042 Uiso 1 1 calc R
H9B H -0.0332 0.5207 0.5480 0.042 Uiso 1 1 calc R
C10 C -0.0953(7) 0.6204(5) 0.5952(4) 0.0457(19) Uani 1 1 d .
H10A H -0.1467 0.6276 0.6275 0.069 Uiso 1 1 calc GR
H10B H -0.1198 0.6511 0.5600 0.069 Uiso 1 1 calc GR
H10C H -0.0264 0.6426 0.6077 0.069 Uiso 1 1 calc GR
C11 C 0.0482(7) 0.2977(5) 0.7200(3) 0.0397(18) Uani 1 1 d .
H11A H 0.1182 0.2845 0.7025 0.048 Uiso 1 1 calc R
H11B H -0.0017 0.2518 0.7098 0.048 Uiso 1 1 calc R
C12 C 0.0572(9) 0.3068(6) 0.7870(3) 0.060(3) Uani 1 1 d .
H12A H 0.0786 0.2527 0.8044 0.090 Uiso 1 1 calc GR
H12B H -0.0115 0.3238 0.8034 0.090 Uiso 1 1 calc GR
H12C H 0.1105 0.3498 0.7965 0.090 Uiso 1 1 calc GR
C13 C -0.0179(5) 0.1228(4) 0.6120(2) 0.0194(11) Uani 1 1 d .
H13 H -0.0913 0.1285 0.6034 0.023 Uiso 1 1 calc R
C14 C 0.0128(5) 0.0611(4) 0.6528(2) 0.0253(12) Uani 1 1 d .
H14 H -0.0385 0.0255 0.6708 0.030 Uiso 1 1 calc R
C15 C 0.1187(5) 0.0528(4) 0.6667(3) 0.0262(13) Uani 1 1 d .
H15 H 0.1419 0.0116 0.6944 0.031 Uiso 1 1 calc R
C16 C 0.1910(5) 0.1065(4) 0.6388(2) 0.0207(12) Uani 1 1 d .
H16 H 0.2644 0.1030 0.6478 0.025 Uiso 1 1 calc R
C17 C 0.1543(4) 0.1654(4) 0.5978(2) 0.0175(10) Uani 1 1 d .
H17 H 0.2043 0.2007 0.5784 0.021 Uiso 1 1 calc R
C18 C 0.1493(4) 0.1981(4) 0.3170(2) 0.0160(11) Uani 1 1 d .
C19 C 0.2131(5) 0.1758(4) 0.2613(2) 0.0199(11) Uani 1 1 d .
H19 H 0.2798 0.2099 0.2610 0.024 Uiso 1 1 calc R
C20 C 0.1449(5) 0.2009(4) 0.2074(2) 0.0241(13) Uani 1 1 d .
H20A H 0.0805 0.1652 0.2062 0.029 Uiso 1 1 calc R
H20B H 0.1222 0.2604 0.2117 0.029 Uiso 1 1 calc R
C21 C 0.2060(5) 0.1907(4) 0.1495(2) 0.0221(12) Uani 1 1 d .
C22 C 0.2500(6) 0.2612(4) 0.1219(3) 0.0305(14) Uani 1 1 d .
H22 H 0.2410 0.3155 0.1390 0.037 Uiso 1 1 calc R
C23 C 0.3070(6) 0.2524(5) 0.0693(3) 0.0356(17) Uani 1 1 d .
H23 H 0.3374 0.3005 0.0507 0.043 Uiso 1 1 calc R
C24 C 0.3191(6) 0.1732(5) 0.0442(3) 0.0362(17) Uani 1 1 d .
H24 H 0.3587 0.1669 0.0086 0.043 Uiso 1 1 calc R
C25 C 0.2739(6) 0.1034(5) 0.0708(3) 0.0353(16) Uani 1 1 d .
H25 H 0.2805 0.0494 0.0528 0.042 Uiso 1 1 calc R
C26 C 0.2189(6) 0.1124(4) 0.1234(3) 0.0279(14) Uani 1 1 d .
H26 H 0.1895 0.0639 0.1421 0.033 Uiso 1 1 calc R

loop_
_atom_site_aniso_label
_atom_site_aniso_U_11
_atom_site_aniso_U_22
_atom_site_aniso_U_33
_atom_site_aniso_U_23
_atom_site_aniso_U_13
_atom_site_aniso_U_12
Mo1 0.01199(19) 0.01341(17) 0.01192(16) -0.00037(13) -0.00064(16) 0.00034(16)
Mo2 0.01256(19) 0.01407(18) 0.01279(17) 0.00047(15) -0.00057(15) 0.00036(15)
Mo3 0.01041(19) 0.01461(18) 0.01243(17) -0.00115(14) -0.00001(15) -0.00057(16)
S1 0.0102(6) 0.0149(5) 0.0136(5) -0.0004(5) 0.0000(4) -0.0002(5)
S2 0.0163(6) 0.0165(6) 0.0144(6) 0.0001(5) -0.0033(5) 0.0002(5)
S3 0.0157(6) 0.0159(6) 0.0173(6) -0.0016(5) -0.0004(5) 0.0030(5)
S4 0.0110(5) 0.0169(6) 0.0159(5) -0.0009(5) 0.0002(5) -0.0018(5)
S5 0.0199(7) 0.0159(6) 0.0181(6) 0.0008(5) -0.0041(5) 0.0024(5)
S6 0.0213(7) 0.0175(6) 0.0218(6) -0.0024(5) -0.0062(5) 0.0000(6)
S7 0.0204(7) 0.0179(5) 0.0189(6) 0.0030(5) -0.0044(5) -0.0001(6)
S8 0.0165(6) 0.0179(6) 0.0203(6) 0.0030(5) -0.0026(5) -0.0023(5)
S9 0.0141(6) 0.0206(6) 0.0184(6) -0.0028(5) -0.0004(5) -0.0032(5)
S10 0.0134(6) 0.0251(7) 0.0179(6) -0.0055(5) 0.0020(5) -0.0027(5)
P1 0.0225(7) 0.0146(6) 0.0183(6) -0.0020(5) -0.0004(6) 0.0008(6)
P2 0.0231(8) 0.0185(7) 0.0221(7) 0.0054(6) -0.0047(6) -0.0050(6)
P3 0.0185(7) 0.0221(7) 0.0176(6) -0.0048(5) 0.0002(5) -0.0027(6)
O1 0.029(2) 0.0179(19) 0.025(2) 0.0000(17) 0.0052(18) 0.0011(18)
O2 0.033(2) 0.020(2) 0.022(2) -0.0018(16) 0.0041(18) 0.0015(19)
O3 0.031(3) 0.032(3) 0.027(2) 0.0064(19) -0.003(2) -0.012(2)
O4 0.040(3) 0.020(2) 0.031(2) 0.0040(18) -0.010(2) -0.004(2)
O5 0.027(2) 0.023(2) 0.031(2) -0.0080(17) 0.0016(19) -0.0024(18)
O6 0.029(2) 0.032(2) 0.0183(18) -0.0042(16) -0.0005(18) -0.006(2)
O7 0.019(2) 0.0193(19) 0.0123(17) -0.0016(15) 0.0013(14) -0.0005(17)
O8 0.019(2) 0.0170(18) 0.0168(18) 0.0005(14) 0.0035(16) 0.0016(16)
O9 0.036(3) 0.026(2) 0.022(2) 0.0017(18) 0.0069(19) 0.012(2)
N1 0.015(2) 0.018(2) 0.016(2) -0.0007(18) 0.0000(17) -0.0014(19)
C1 0.031(3) 0.026(3) 0.032(3) -0.002(3) 0.012(3) -0.001(3)
C2 0.038(4) 0.041(4) 0.028(3) 0.010(3) 0.008(3) 0.005(3)
C3 0.034(4) 0.030(3) 0.021(3) -0.001(2) 0.003(3) 0.003(3)
C4 0.041(4) 0.040(4) 0.027(3) -0.013(3) 0.003(3) 0.009(4)
C5 0.037(4) 0.042(4) 0.025(3) 0.003(3) 0.004(3) -0.014(3)
C6 0.028(4) 0.075(6) 0.028(3) 0.010(4) 0.000(3) -0.021(4)
C7 0.038(4) 0.024(3) 0.042(4) 0.001(3) -0.011(3) 0.003(3)
C8 0.044(4) 0.026(3) 0.049(4) -0.006(3) -0.020(4) 0.002(3)
C9 0.043(4) 0.027(3) 0.036(4) -0.004(3) -0.004(3) 0.007(3)
C10 0.055(5) 0.025(3) 0.057(5) -0.008(3) 0.003(4) 0.005(3)
C11 0.057(5) 0.035(4) 0.027(3) 0.000(3) -0.010(3) 0.000(4)
C12 0.104(8) 0.046(5) 0.030(4) 0.002(3) -0.010(4) 0.013(5)
C13 0.014(3) 0.023(3) 0.021(3) 0.003(2) 0.000(2) -0.004(2)
C14 0.024(3) 0.030(3) 0.022(3) 0.008(2) 0.003(2) -0.004(3)
C15 0.031(3) 0.025(3) 0.022(3) 0.006(2) -0.003(3) 0.002(3)
C16 0.015(3) 0.026(3) 0.021(3) 0.003(2) 0.000(2) 0.004(2)
C17 0.014(2) 0.021(3) 0.017(2) -0.002(2) -0.002(2) -0.002(2)
C18 0.010(2) 0.024(3) 0.014(2) 0.000(2) -0.003(2) 0.001(2)
C19 0.017(3) 0.025(3) 0.017(3) 0.001(2) 0.000(2) 0.001(2)
C20 0.022(3) 0.034(3) 0.016(3) 0.001(2) -0.001(2) 0.005(3)
C21 0.021(3) 0.027(3) 0.018(3) 0.002(2) -0.001(2) 0.004(3)
C22 0.036(4) 0.029(3) 0.027(3) 0.002(3) 0.007(3) 0.003(3)
C23 0.043(4) 0.035(4) 0.029(3) 0.012(3) 0.009(3) -0.006(3)
C24 0.042(4) 0.040(4) 0.027(3) 0.005(3) 0.016(3) 0.011(3)
C25 0.050(5) 0.028(3) 0.028(3) 0.001(3) 0.011(3) 0.008(3)
C26 0.036(4) 0.027(3) 0.021(3) 0.004(3) 0.005(3) 0.003(3)

loop_
_atom_type_symbol
_atom_type_description
_atom_type_scat_dispersion_real
_atom_type_scat_dispersion_imag
_atom_type_scat_source
C C 0.0181 0.0091 'International Tables Vol C Tables 4.2.6.8 and 6.1.1.4'
H H 0.0000 0.0000 'International Tables Vol C Tables 4.2.6.8 and 6.1.1.4'
Mo Mo -0.0483 2.7339 'International Tables Vol C Tables 4.2.6.8 and 6.1.1.4'
N N 0.0311 0.0180 'International Tables Vol C Tables 4.2.6.8 and 6.1.1.4'
O O 0.0492 0.0322 'International Tables Vol C Tables 4.2.6.8 and 6.1.1.4'
P P 0.2955 0.4335 'International Tables Vol C Tables 4.2.6.8 and 6.1.1.4'
S S 0.3331 0.5567 'International Tables Vol C Tables 4.2.6.8 and 6.1.1.4'

loop_
_exptl_crystal_face_index_h
_exptl_crystal_face_index_k
_exptl_crystal_face_index_l
_exptl_crystal_face_perp_dist
0 1 -5 0.0319
0 -1 5 0.0319
5 0 2 0.1332
0 -5 -3 0.0347
0 5 3 0.0347
1 5 -2 0.0526
-1 -5 2 0.0586
-2 5 -1 0.0700
1 -5 4 0.0397
3 -5 -2 0.0896
-3 -1 -5 0.1122

loop_
_geom_angle_atom_site_label_1
_geom_angle_atom_site_label_2
_geom_angle_atom_site_label_3
_geom_angle
Mo2 Mo1 Mo3 60.904(14)
S1 Mo1 Mo2 54.85(3)
S1 Mo1 Mo3 53.76(3)
S1 Mo1 S5 83.20(5)
S1 Mo1 S6 158.52(5)
S2 Mo1 Mo2 54.38(3)
S2 Mo1 Mo3 97.29(4)
S2 Mo1 S1 108.69(5)
S2 Mo1 S5 157.86(5)
S2 Mo1 S6 85.84(5)
S4 Mo1 Mo2 99.82(4)
S4 Mo1 Mo3 53.35(3)
S4 Mo1 S1 105.44(5)
S4 Mo1 S2 93.62(5)
S4 Mo1 S5 101.25(5)
S4 Mo1 S6 88.83(5)
S5 Mo1 Mo2 136.77(4)
S5 Mo1 Mo3 104.73(3)
S5 Mo1 S6 78.23(5)
S6 Mo1 Mo2 139.51(4)
S6 Mo1 Mo3 142.13(4)
O8 Mo1 Mo2 83.95(10)
O8 Mo1 Mo3 134.53(10)
O8 Mo1 S1 83.11(11)
O8 Mo1 S2 82.21(10)
O8 Mo1 S4 171.35(11)
O8 Mo1 S5 80.77(10)
O8 Mo1 S6 83.33(11)
Mo1 Mo2 Mo3 60.873(14)
S1 Mo2 Mo1 54.74(3)
S1 Mo2 Mo3 53.72(3)
S1 Mo2 S7 158.59(5)
S1 Mo2 S8 83.48(4)
S2 Mo2 Mo1 54.33(3)
S2 Mo2 Mo3 97.24(4)
S2 Mo2 S1 108.52(5)
S2 Mo2 S7 86.07(5)
S2 Mo2 S8 158.52(5)
S3 Mo2 Mo1 99.96(4)
S3 Mo2 Mo3 52.92(3)
S3 Mo2 S1 104.82(5)
S3 Mo2 S2 94.40(5)
S3 Mo2 S7 89.09(5)
S3 Mo2 S8 99.72(5)
S7 Mo2 Mo1 139.72(3)
S7 Mo2 Mo3 141.97(4)
S8 Mo2 Mo1 137.13(4)
S8 Mo2 Mo3 104.19(3)
S8 Mo2 S7 78.10(4)
O7 Mo2 Mo1 84.80(10)
O7 Mo2 Mo3 135.11(10)
O7 Mo2 S1 83.50(11)
O7 Mo2 S2 82.80(11)
O7 Mo2 S3 171.68(11)
O7 Mo2 S7 82.92(11)
O7 Mo2 S8 80.94(11)
Mo1 Mo3 Mo2 58.223(14)
S1 Mo3 Mo1 53.60(3)
S1 Mo3 Mo2 53.68(3)
S1 Mo3 S9 87.25(4)
S1 Mo3 S10 161.43(5)
S1 Mo3 N1 84.98(11)
S3 Mo3 Mo1 97.76(4)
S3 Mo3 Mo2 52.81(3)
S3 Mo3 S1 104.67(5)
S3 Mo3 S4 98.19(5)
S3 Mo3 S9 93.18(5)
S3 Mo3 S10 87.14(5)
S3 Mo3 N1 168.29(12)
S4 Mo3 Mo1 52.59(3)
S4 Mo3 Mo2 97.11(3)
S4 Mo3 S1 104.54(5)
S4 Mo3 S9 160.86(5)
S4 Mo3 S10 87.52(5)
S4 Mo3 N1 85.50(12)
S9 Mo3 Mo1 140.83(4)
S9 Mo3 Mo2 102.03(3)
S9 Mo3 S10 77.68(4)
S10 Mo3 Mo1 140.11(3)
S10 Mo3 Mo2 139.95(4)
N1 Mo3 Mo1 93.31(11)
N1 Mo3 Mo2 138.02(11)
N1 Mo3 S9 80.49(12)
N1 Mo3 S10 81.90(11)
Mo1 S1 Mo2 70.41(4)
Mo1 S1 Mo3 72.63(4)
Mo2 S1 Mo3 72.60(4)
Mo1 S2 Mo2 71.29(4)
Mo2 S3 Mo3 74.27(4)
Mo1 S4 Mo3 74.06(4)
P1 S5 Mo1 87.92(6)
P1 S6 Mo1 87.09(6)
P2 S7 Mo2 87.02(6)
P2 S8 Mo2 88.03(7)
P3 S9 Mo3 87.42(6)
P3 S10 Mo3 87.51(6)
S6 P1 S5 106.63(8)
O1 P1 S5 112.63(18)
O1 P1 S6 114.48(19)
O1 P1 O2 96.1(2)
O2 P1 S5 112.76(19)
O2 P1 S6 114.26(18)
S7 P2 S8 106.85(9)
O3 P2 S7 113.45(19)
O3 P2 S8 113.0(2)
O4 P2 S7 114.4(2)
O4 P2 S8 111.76(18)
O4 P2 O3 97.5(3)
S10 P3 S9 107.08(8)
O5 P3 S9 112.64(18)
O5 P3 S10 113.86(19)
O6 P3 S9 113.7(2)
O6 P3 S10 113.56(19)
O6 P3 O5 96.0(2)
C1 O1 P1 119.3(4)
C3 O2 P1 119.5(4)
C5 O3 P2 118.4(4)
C7 O4 P2 118.4(4)
C9 O5 P3 119.2(4)
C11 O6 P3 120.5(4)
C18 O7 Mo2 122.5(4)
C18 O8 Mo1 121.6(3)
C19 O9 H9 109.5
C13 N1 Mo3 120.2(4)
C13 N1 C17 116.9(5)
C17 N1 Mo3 122.9(4)
O1 C1 H1A 110.2
O1 C1 H1B 110.2
O1 C1 C2 107.6(5)
H1A C1 H1B 108.5
C2 C1 H1A 110.2
C2 C1 H1B 110.2
C1 C2 H2A 109.5
C1 C2 H2B 109.5
C1 C2 H2C 109.5
H2A C2 H2B 109.5
H2A C2 H2C 109.5
H2B C2 H2C 109.5
O2 C3 H3A 110.4
O2 C3 H3B 110.4
O2 C3 C4 106.5(5)
H3A C3 H3B 108.6
C4 C3 H3A 110.4
C4 C3 H3B 110.4
C3 C4 H4A 109.5
C3 C4 H4B 109.5
C3 C4 H4C 109.5
H4A C4 H4B 109.5
H4A C4 H4C 109.5
H4B C4 H4C 109.5
O3 C5 H5A 110.0
O3 C5 H5B 110.0
O3 C5 C6 108.3(6)
H5A C5 H5B 108.4
C6 C5 H5A 110.0
C6 C5 H5B 110.0
C5 C6 H6A 109.5
C5 C6 H6B 109.5
C5 C6 H6C 109.5
H6A C6 H6B 109.5
H6A C6 H6C 109.5
H6B C6 H6C 109.5
O4 C7 H7A 110.2
O4 C7 H7B 110.2
O4 C7 C8 107.8(6)
H7A C7 H7B 108.5
C8 C7 H7A 110.2
C8 C7 H7B 110.2
C7 C8 H8A 109.5
C7 C8 H8B 109.5
C7 C8 H8C 109.5
H8A C8 H8B 109.5
H8A C8 H8C 109.5
H8B C8 H8C 109.5
O5 C9 H9A 110.1
O5 C9 H9B 110.1
O5 C9 C10 108.0(6)
H9A C9 H9B 108.4
C10 C9 H9A 110.1
C10 C9 H9B 110.1
C9 C10 H10A 109.5
C9 C10 H10B 109.5
C9 C10 H10C 109.5
H10A C10 H10B 109.5
H10A C10 H10C 109.5
H10B C10 H10C 109.5
O6 C11 H11A 110.4
O6 C11 H11B 110.4
O6 C11 C12 106.7(6)
H11A C11 H11B 108.6
C12 C11 H11A 110.4
C12 C11 H11B 110.4
C11 C12 H12A 109.5
C11 C12 H12B 109.5
C11 C12 H12C 109.5
H12A C12 H12B 109.5
H12A C12 H12C 109.5
H12B C12 H12C 109.5
N1 C13 H13 118.1
N1 C13 C14 123.7(5)
C14 C13 H13 118.1
C13 C14 H14 120.5
C15 C14 C13 119.0(6)
C15 C14 H14 120.5
C14 C15 H15 120.9
C14 C15 C16 118.3(6)
C16 C15 H15 120.9
C15 C16 H16 120.4
C17 C16 C15 119.3(5)
C17 C16 H16 120.4
N1 C17 C16 122.8(5)
N1 C17 H17 118.6
C16 C17 H17 118.6
O7 C18 O8 127.0(5)
O7 C18 C19 116.1(5)
O8 C18 C19 116.8(5)
O9 C19 C18 111.1(5)
O9 C19 H19 108.9
O9 C19 C20 111.9(5)
C18 C19 H19 108.9
C18 C19 C20 107.0(5)
C20 C19 H19 108.9
C19 C20 H20A 109.4
C19 C20 H20B 109.4
H20A C20 H20B 108.0
C21 C20 C19 111.4(5)
C21 C20 H20A 109.4
C21 C20 H20B 109.4
C22 C21 C20 119.9(6)
C26 C21 C20 121.2(6)
C26 C21 C22 118.9(6)
C21 C22 H22 119.8
C23 C22 C21 120.3(7)
C23 C22 H22 119.8
C22 C23 H23 120.2
C24 C23 C22 119.7(7)
C24 C23 H23 120.2
C23 C24 H24 119.9
C25 C24 C23 120.2(6)
C25 C24 H24 119.9
C24 C25 H25 120.1
C26 C25 C24 119.8(7)
C26 C25 H25 120.1
C21 C26 H26 119.5
C25 C26 C21 121.1(6)
C25 C26 H26 119.5

loop_
_geom_bond_atom_site_label_1
_geom_bond_atom_site_label_2
_geom_bond_distance
Mo1 Mo2 2.6910(6)
Mo1 Mo3 2.7652(6)
Mo1 S1 2.3321(13)
Mo1 S2 2.3082(13)
Mo1 S4 2.2842(13)
Mo1 S5 2.5133(14)
Mo1 S6 2.5593(14)
Mo1 O8 2.246(4)
Mo2 Mo3 2.7660(6)
Mo2 S1 2.3355(13)
Mo2 S2 2.3095(13)
Mo2 S3 2.2893(13)
Mo2 S7 2.5683(13)
Mo2 S8 2.5247(14)
Mo2 O7 2.212(4)
Mo3 S1 2.3369(13)
Mo3 S3 2.2924(13)
Mo3 S4 2.3074(13)
Mo3 S9 2.5581(14)
Mo3 S10 2.5682(14)
Mo3 N1 2.349(4)
S5 P1 2.0060(19)
S6 P1 1.985(2)
S7 P2 1.993(2)
S8 P2 2.003(2)
S9 P3 2.007(2)
S10 P3 1.990(2)
P1 O1 1.579(4)
P1 O2 1.582(4)
P2 O3 1.586(5)
P2 O4 1.569(5)
P3 O5 1.581(4)
P3 O6 1.576(4)
O1 C1 1.458(7)
O2 C3 1.467(7)
O3 C5 1.453(9)
O4 C7 1.470(9)
O5 C9 1.460(8)
O6 C11 1.441(8)
O7 C18 1.254(7)
O8 C18 1.265(7)
O9 H9 0.8400
O9 C19 1.415(7)
N1 C13 1.340(7)
N1 C17 1.356(7)
C1 H1A 0.9900
C1 H1B 0.9900
C1 C2 1.494(9)
C2 H2A 0.9800
C2 H2B 0.9800
C2 H2C 0.9800
C3 H3A 0.9900
C3 H3B 0.9900
C3 C4 1.510(9)
C4 H4A 0.9800
C4 H4B 0.9800
C4 H4C 0.9800
C5 H5A 0.9900
C5 H5B 0.9900
C5 C6 1.512(9)
C6 H6A 0.9800
C6 H6B 0.9800
C6 H6C 0.9800
C7 H7A 0.9900
C7 H7B 0.9900
C7 C8 1.503(9)
C8 H8A 0.9800
C8 H8B 0.9800
C8 H8C 0.9800
C9 H9A 0.9900
C9 H9B 0.9900
C9 C10 1.496(9)
C10 H10A 0.9800
C10 H10B 0.9800
C10 H10C 0.9800
C11 H11A 0.9900
C11 H11B 0.9900
C11 C12 1.520(9)
C12 H12A 0.9800
C12 H12B 0.9800
C12 H12C 0.9800
C13 H13 0.9500
C13 C14 1.395(8)
C14 H14 0.9500
C14 C15 1.378(9)
C15 H15 0.9500
C15 C16 1.395(9)
C16 H16 0.9500
C16 C17 1.392(8)
C17 H17 0.9500
C18 C19 1.531(8)
C19 H19 1.0000
C19 C20 1.540(8)
C20 H20A 0.9900
C20 H20B 0.9900
C20 C21 1.522(8)
C21 C22 1.394(9)
C21 C26 1.382(9)
C22 H22 0.9500
C22 C23 1.391(9)
C23 H23 0.9500
C23 C24 1.384(11)
C24 H24 0.9500
C24 C25 1.381(10)
C25 H25 0.9500
C25 C26 1.381(9)
C26 H26 0.9500

loop_
_geom_torsion_atom_site_label_1
_geom_torsion_atom_site_label_2
_geom_torsion_atom_site_label_3
_geom_torsion_atom_site_label_4
_geom_torsion
Mo1 O8 C18 O7 4.4(8)
Mo1 O8 C18 C19 -172.5(3)
Mo2 O7 C18 O8 -4.6(8)
Mo2 O7 C18 C19 172.3(3)
Mo3 N1 C13 C14 178.2(4)
Mo3 N1 C17 C16 -179.5(4)
S5 P1 O1 C1 62.6(5)
S5 P1 O2 C3 -61.4(5)
S6 P1 O1 C1 -59.4(5)
S6 P1 O2 C3 60.6(5)
S7 P2 O3 C5 -54.2(5)
S7 P2 O4 C7 70.0(5)
S8 P2 O3 C5 67.6(5)
S8 P2 O4 C7 -51.6(5)
S9 P3 O5 C9 63.4(5)
S9 P3 O6 C11 -59.9(6)
S10 P3 O5 C9 -58.8(5)
S10 P3 O6 C11 62.9(6)
P1 O1 C1 C2 -161.8(5)
P1 O2 C3 C4 -175.6(4)
P2 O3 C5 C6 -171.3(5)
P2 O4 C7 C8 -176.0(5)
P3 O5 C9 C10 -172.6(5)
P3 O6 C11 C12 -175.9(6)
O1 P1 O2 C3 -179.0(4)
O2 P1 O1 C1 -179.6(5)
O3 P2 O4 C7 -170.0(5)
O4 P2 O3 C5 -174.9(5)
O5 P3 O6 C11 -177.8(5)
O6 P3 O5 C9 -177.8(5)
O7 C18 C19 O9 166.4(5)
O7 C18 C19 C20 -71.1(6)
O8 C18 C19 O9 -16.3(7)
O8 C18 C19 C20 106.1(6)
O9 C19 C20 C21 -64.5(7)
N1 C13 C14 C15 1.1(9)
C13 N1 C17 C16 -0.6(8)
C13 C14 C15 C16 -0.3(9)
C14 C15 C16 C17 -0.9(9)
C15 C16 C17 N1 1.4(9)
C17 N1 C13 C14 -0.7(8)
C18 C19 C20 C21 173.6(5)
C19 C20 C21 C22 -101.1(7)
C19 C20 C21 C26 78.9(8)
C20 C21 C22 C23 179.2(6)
C20 C21 C26 C25 179.7(6)
C21 C22 C23 C24 0.6(12)
C22 C21 C26 C25 -0.4(10)
C22 C23 C24 C25 0.7(12)
C23 C24 C25 C26 -1.9(12)
C24 C25 C26 C21 1.7(12)
C26 C21 C22 C23 -0.8(10)

loop_
_exptl_oxdiff_crystal_face_indexfrac_h
_exptl_oxdiff_crystal_face_indexfrac_k
_exptl_oxdiff_crystal_face_indexfrac_l
_exptl_oxdiff_crystal_face_x
_exptl_oxdiff_crystal_face_y
_exptl_oxdiff_crystal_face_z
-0.0002 0.9993 -5.0004 0.1325 -0.0188 0.3299
0.0002 -0.9993 5.0004 -0.1325 0.0188 -0.3299
5.0001 0.0001 2.0000 -0.6114 -0.0860 0.0994
-0.0000 -5.0001 -2.9999 0.1169 -0.5146 -0.0055
0.0000 5.0001 2.9999 -0.1169 0.5146 0.0055
0.9998 4.9995 -2.0004 -0.0889 0.3800 0.3424
-0.9998 -4.9995 2.0004 0.0889 -0.3800 -0.3424
-2.0001 4.9996 -1.0003 0.2167 0.4794 0.1537
1.0003 -4.9993 4.0005 -0.1890 -0.3883 -0.3731
3.0000 -5.0000 -1.9999 -0.2444 -0.5705 0.0658
-3.0002 -1.0005 -5.0002 0.4793 -0.1209 0.1271

loop_
_twin_individual_id
_twin_individual_mass_fraction_refined
1 1.032(11)
2 -0.032(11)
